data_9014567
loop_
_publ_author_name
'Neuhold, F.'
'Kolitsch, U.'
'Bernhardt, H. J.'
'Lengauer, C. L.'

_publ_section_title
;
 Arsenohopeite, a new zinc arsenate mineral from the Tsumeb mine, Namibia
;
_journal_name_full 'Mineralogical Magazine'
_journal_page_first 603
_journal_page_last 612
_journal_paper_doi 10.1180/minmag.2012.076.3.11
_journal_volume 76
_journal_year 2012
_chemical_compound_source 'Tsumeb, Namibia'
_chemical_formula_sum 'As2 Fe0.08 H7 Mg0.05 Mn0.05 O12 Zn2.82'
_chemical_name_mineral Arsenohopeite
_space_group_IT_number 62
_symmetry_space_group_name_Hall '-P 2ac 2n'
_symmetry_space_group_name_H-M 'P n m a'
_cell_angle_alpha 90
_cell_angle_beta 90
_cell_angle_gamma 90
_cell_formula_units_Z 4
_cell_length_a 10.804
_cell_length_b 19.003
_cell_length_c 5.112
_cell_volume 1049.537
_database_code_amcsd 0018914
_exptl_crystal_density_diffrn 3.428
_cod_original_formula_sum 'Zn2.82 Fe.08 Mn.05 Mg.05 As2 O12 H7'
_cod_database_code 9014567

loop_
_space_group_symop_operation_xyz
x,y,z
x,1/2-y,z
-x,1/2+y,-z
1/2-x,1/2+y,1/2+z
1/2+x,1/2-y,1/2-z
1/2+x,y,1/2-z
1/2-x,-y,1/2+z
-x,-y,-z

loop_
_atom_site_aniso_label
_atom_site_aniso_U_11
_atom_site_aniso_U_22
_atom_site_aniso_U_33
_atom_site_aniso_U_12
_atom_site_aniso_U_13
_atom_site_aniso_U_23
Zn1 0.01810 0.02180 0.01750 0.00000 0.00160 0.00000
Fe1 0.01810 0.02180 0.01750 0.00000 0.00160 0.00000
Mn1 0.01810 0.02180 0.01750 0.00000 0.00160 0.00000
Mg1 0.01810 0.02180 0.01750 0.00000 0.00160 0.00000
Zn2 0.01750 0.02170 0.01600 -0.00016 0.00024 -0.00066
As 0.02020 0.01588 0.01579 0.00072 0.00112 -0.00028
O4 0.04610 0.01870 0.02470 -0.01170 0.01380 -0.00500
O5 0.07400 0.02710 0.01520 0.01660 -0.00580 -0.00480
O6 0.01940 0.02610 0.04160 -0.00250 -0.00450 0.00770
O7 0.01910 0.03030 0.01840 0.00410 0.00530 0.00580
OW1 0.02900 0.03400 0.02300 0.00000 -0.00350 0.00000
OW2 0.02000 0.05500 0.03500 0.00000 -0.00400 0.00000
OW3 0.03600 0.03290 0.04300 0.00900 0.00280 0.00270

loop_
_atom_site_label
_atom_site_fract_x
_atom_site_fract_y
_atom_site_fract_z
_atom_site_occupancy
_atom_site_U_iso_or_equiv
_atom_site_type_symbol
_atom_site_attached_hydrogens
Zn1 0.23741 0.25000 0.57469 0.82000 0.01912 Zn 0
Fe1 0.23741 0.25000 0.57469 0.08000 0.01912 Fe 0
Mn1 0.23741 0.25000 0.57469 0.05000 0.01912 Mn 0
Mg1 0.23741 0.25000 0.57469 0.05000 0.01912 Mg 0
Zn2 0.14543 -0.00046 0.20551 1.00000 0.01842 Zn 0
As 0.10007 0.09552 0.71834 1.00000 0.01728 As 0
O4 0.14070 0.17731 0.78950 1.00000 0.02990 O 0
O5 0.09960 0.08142 0.39530 1.00000 0.03890 O 0
O6 0.46190 0.07907 0.64520 1.00000 0.02900 O 0
O7 0.19860 0.03623 0.85920 1.00000 0.02260 O 0
OW1 0.10720 0.25000 0.26450 1.00000 0.02900 O 0
OW2 0.38580 0.25000 0.84940 1.00000 0.03660 O 0
OW3 0.33540 0.17204 0.34270 1.00000 0.03750 O 0
H11 0.11500 0.29000 0.16900 1.00000 0.09000 H 0
H21 0.46200 0.25000 0.79500 1.00000 0.06000 H 0
H31 0.38000 0.13500 0.37300 1.00000 0.13000 H 0
H32 0.29000 0.14500 0.28600 1.00000 0.14000 H 0

loop_
_cod_changelog_entry_id
_cod_changelog_entry_author
_cod_changelog_entry_date
_cod_changelog_entry_text
1
;cod-tools version 3.8.0
Id: cif_guess_AMCSD_atom_types 9574 2023-05-10 09:00:05Z saulius
;
2023-05-10T18:55:16+03:00
;Derived atom types and hydrogen counts
from atom names that follow the AMCSD naming convention
(Wat == water, O-H == hydroxyl).
;

loop_
_cod_related_entry_id
_cod_related_entry_database
_cod_related_entry_code
1 AMCSD 0018914
